data_7158095
loop_
_publ_author_name
'Groutchik, Kristina'
'Jaiswal, Kuldeep'
'Dobrovetsky, Roman'

_publ_section_title
;
 An air-stable, Zn<sup>2+</sup>-based catalyst for hydrosilylation of
 alkenes and alkynes.
;
_journal_issue 25
_journal_name_full 'Organic &amp; biomolecular chemistry'
_journal_page_first 5544
_journal_page_last 5550
_journal_paper_doi 10.1039/d1ob00782c
_journal_volume 19
_journal_year 2021
_chemical_formula_moiety 'C21 H24 N3 P'
_chemical_formula_sum 'C21 H24 N3 P'
_chemical_formula_weight 349.40
_chemical_properties_physical Air-sensitive,Oxygen-sensitive
_space_group_crystal_system triclinic
_space_group_IT_number 2
_space_group_name_Hall '-P 1'
_space_group_name_H-M_alt 'P -1'
_atom_sites_solution_hydrogens geom
_atom_sites_solution_primary direct
_atom_sites_solution_secondary difmap
_audit_creation_method SHELXL-2017/1
_audit_update_record
;
2021-04-18 deposited with the CCDC.	2021-05-25 downloaded from the CCDC.
;
_cell_angle_alpha 80.779(6)
_cell_angle_beta 71.403(7)
_cell_angle_gamma 68.288(5)
_cell_formula_units_Z 2
_cell_length_a 9.4903(18)
_cell_length_b 9.865(2)
_cell_length_c 11.331(2)
_cell_measurement_reflns_used 6106
_cell_measurement_temperature 110(2)
_cell_measurement_theta_max 24.996
_cell_measurement_theta_min 1.898
_cell_volume 933.0(3)
_computing_cell_refinement 'Saint, Bruker-AXS'
_computing_data_collection 'Apex2, Bruker-AXS'
_computing_data_reduction 'Saint, Bruker-AXS'
_computing_structure_refinement 'SHELXL-2017/1 (Sheldrick, 2017)'
_computing_structure_solution 'SHELXT 2014/4 (Sheldrick, 2014)'
_diffrn_ambient_temperature 110(2)
_diffrn_detector_area_resol_mean 1.75
_diffrn_measured_fraction_theta_full 0.971
_diffrn_measured_fraction_theta_max 0.971
_diffrn_measurement_device_type 'ApexDuo, Bruker-AXS'
_diffrn_measurement_method '0.5 deg. \f and \w scans'
_diffrn_radiation_type MoK\a
_diffrn_radiation_wavelength 0.71073
_diffrn_reflns_av_R_equivalents 0.0260
_diffrn_reflns_av_unetI/netI 0.0482
_diffrn_reflns_Laue_measured_fraction_full 0.971
_diffrn_reflns_Laue_measured_fraction_max 0.971
_diffrn_reflns_limit_h_max 11
_diffrn_reflns_limit_h_min -8
_diffrn_reflns_limit_k_max 11
_diffrn_reflns_limit_k_min -10
_diffrn_reflns_limit_l_max 13
_diffrn_reflns_limit_l_min -9
_diffrn_reflns_number 6106
_diffrn_reflns_point_group_measured_fraction_full 0.971
_diffrn_reflns_point_group_measured_fraction_max 0.971
_diffrn_reflns_theta_full 24.996
_diffrn_reflns_theta_max 24.996
_diffrn_reflns_theta_min 1.898
_diffrn_source 'ImuS micro focus'
_exptl_absorpt_coefficient_mu 0.155
_exptl_absorpt_correction_T_max 0.997
_exptl_absorpt_correction_T_min 0.996
_exptl_absorpt_correction_type multi-scan
_exptl_absorpt_process_details 'Sadabs, Bruker-AXS'
_exptl_crystal_colour colorless
_exptl_crystal_density_diffrn 1.244
_exptl_crystal_description needle
_exptl_crystal_F_000 372
_exptl_crystal_size_max 0.200
_exptl_crystal_size_mid 0.020
_exptl_crystal_size_min 0.020
_refine_diff_density_max 0.262
_refine_diff_density_min -0.243
_refine_diff_density_rms 0.060
_refine_ls_extinction_method none
_refine_ls_goodness_of_fit_ref 1.078
_refine_ls_hydrogen_treatment constr
_refine_ls_matrix_type full
_refine_ls_number_parameters 229
_refine_ls_number_reflns 3193
_refine_ls_number_restraints 0
_refine_ls_restrained_S_all 1.078
_refine_ls_R_factor_all 0.0567
_refine_ls_R_factor_gt 0.0433
_refine_ls_shift/su_max 0.000
_refine_ls_shift/su_mean 0.000
_refine_ls_structure_factor_coef Fsqd
_refine_ls_weighting_details 'w=1/[\s^2^(Fo^2^)+(0.0502P)^2^+0.7020P] where P=(Fo^2^+2Fc^2^)/3'
_refine_ls_weighting_scheme calc
_refine_ls_wR_factor_gt 0.1074
_refine_ls_wR_factor_ref 0.1248
_reflns_Friedel_coverage 0.000
_reflns_number_gt 2592
_reflns_number_total 3193
_reflns_threshold_expression 'I > 2\s(I)'
_cod_data_source_file d1ob00782c2.cif
_cod_data_source_block rom13
_cod_depositor_comments
;
The following automatic conversions were performed:

data item '_atom_sites_solution_secondary' value 'diffmap' was
changed to 'difmap'.

Automatic conversion script
Id: cif_fix_values 7556 2019-12-06 15:28:31Z antanas 

 Adding full bibliography for 7158095--7158098.cif.
;
_cod_original_cell_volume 933.1(3)
_cod_database_code 7158095
_shelx_shelxl_version_number 2017/1
_shelx_space_group_comment
;
The symmetry employed for this shelxl refinement is uniquely defined
by the following loop, which should always be used as a source of
symmetry information in preference to the above space-group names.
They are only intended as comments.
;
_shelx_estimated_absorpt_t_min 0.970
_shelx_estimated_absorpt_t_max 0.997

loop_
_space_group_symop_operation_xyz
'x, y, z'
'-x, -y, -z'

loop_
_atom_site_label
_atom_site_type_symbol
_atom_site_fract_x
_atom_site_fract_y
_atom_site_fract_z
_atom_site_U_iso_or_equiv
_atom_site_adp_type
_atom_site_occupancy
_atom_site_site_symmetry_order
_atom_site_calc_flag
_atom_site_refinement_flags_posn
_atom_site_refinement_flags_adp
_atom_site_refinement_flags_occupancy
_atom_site_disorder_assembly
_atom_site_disorder_group
P1 P 0.22399(7) 0.22455(7) 0.38137(6) 0.01665(19) Uani 1 1 d . . . . .
C2 C 0.2532(3) 0.1131(3) 0.5263(2) 0.0174(5) Uani 1 1 d . . . . .
H2A H 0.272053 0.009714 0.515151 0.021 Uiso 1 1 calc R U . . .
H2B H 0.346912 0.118054 0.543774 0.021 Uiso 1 1 calc R U . . .
C3 C 0.1091(3) 0.1696(2) 0.6341(2) 0.0154(5) Uani 1 1 d . . . . .
N4 N 0.0986(2) 0.2868(2) 0.68789(18) 0.0174(5) Uani 1 1 d . . . . .
C5 C -0.0293(3) 0.3428(3) 0.7835(2) 0.0189(5) Uani 1 1 d . . . . .
C6 C -0.0329(3) 0.4698(3) 0.8409(2) 0.0257(6) Uani 1 1 d . . . . .
H6A H -0.019422 0.546643 0.776397 0.039 Uiso 1 1 calc R U . . .
H6B H 0.052967 0.438978 0.880283 0.039 Uiso 1 1 calc R U . . .
H6C H -0.134620 0.507460 0.904018 0.039 Uiso 1 1 calc R U . . .
C7 C -0.1508(3) 0.2839(3) 0.8274(2) 0.0216(6) Uani 1 1 d . . . . .
H7 H -0.239805 0.325513 0.895136 0.026 Uiso 1 1 calc R U . . .
C8 C -0.1407(3) 0.1648(3) 0.7716(2) 0.0237(6) Uani 1 1 d . . . . .
H8 H -0.222356 0.123579 0.800124 0.028 Uiso 1 1 calc R U . . .
C9 C -0.0091(3) 0.1065(3) 0.6731(2) 0.0220(6) Uani 1 1 d . . . . .
H9 H 0.000567 0.024892 0.632801 0.026 Uiso 1 1 calc R U . . .
C10 C 0.2817(3) 0.3824(3) 0.3933(2) 0.0184(5) Uani 1 1 d . . . . .
H10A H 0.277425 0.445472 0.316284 0.022 Uiso 1 1 calc R U . . .
H10B H 0.201176 0.440394 0.463595 0.022 Uiso 1 1 calc R U . . .
C11 C 0.4416(3) 0.3475(2) 0.4119(2) 0.0163(5) Uani 1 1 d . . . . .
N12 N 0.5642(2) 0.3291(2) 0.30780(18) 0.0186(5) Uani 1 1 d . . . . .
C13 C 0.7110(3) 0.2943(3) 0.3194(2) 0.0211(6) Uani 1 1 d . . . . .
C14 C 0.8427(3) 0.2671(3) 0.1991(3) 0.0306(7) Uani 1 1 d . . . . .
H14A H 0.847669 0.182499 0.160806 0.046 Uiso 1 1 calc R U . . .
H14B H 0.943426 0.247669 0.216305 0.046 Uiso 1 1 calc R U . . .
H14C H 0.822434 0.353308 0.142105 0.046 Uiso 1 1 calc R U . . .
C15 C 0.7375(3) 0.2827(3) 0.4346(2) 0.0214(6) Uani 1 1 d . . . . .
H15 H 0.841212 0.261592 0.440448 0.026 Uiso 1 1 calc R U . . .
C16 C 0.6110(3) 0.3023(3) 0.5407(2) 0.0208(6) Uani 1 1 d . . . . .
H16 H 0.627173 0.294559 0.620445 0.025 Uiso 1 1 calc R U . . .
C17 C 0.4612(3) 0.3332(3) 0.5305(2) 0.0205(6) Uani 1 1 d . . . . .
H17 H 0.373360 0.344356 0.602718 0.025 Uiso 1 1 calc R U . . .
C18 C 0.4014(3) 0.1135(3) 0.2650(2) 0.0180(5) Uani 1 1 d . . . . .
H18A H 0.497271 0.124725 0.273157 0.022 Uiso 1 1 calc R U . . .
H18B H 0.412036 0.009002 0.281202 0.022 Uiso 1 1 calc R U . . .
C19 C 0.3881(3) 0.1612(2) 0.1339(2) 0.0153(5) Uani 1 1 d . . . . .
N20 N 0.3091(2) 0.0983(2) 0.09385(18) 0.0171(5) Uani 1 1 d . . . . .
C21 C 0.2917(3) 0.1363(3) -0.0217(2) 0.0181(5) Uani 1 1 d . . . . .
C22 C 0.2044(3) 0.0614(3) -0.0612(2) 0.0238(6) Uani 1 1 d . . . . .
H22A H 0.223096 0.074459 -0.151810 0.036 Uiso 1 1 calc R U . . .
H22B H 0.090998 0.103521 -0.020024 0.036 Uiso 1 1 calc R U . . .
H22C H 0.241970 -0.043071 -0.037733 0.036 Uiso 1 1 calc R U . . .
C23 C 0.3507(3) 0.2386(3) -0.0989(2) 0.0206(6) Uani 1 1 d . . . . .
H23 H 0.336700 0.263270 -0.179956 0.025 Uiso 1 1 calc R U . . .
C24 C 0.4306(3) 0.3045(3) -0.0565(2) 0.0216(6) Uani 1 1 d . . . . .
H24 H 0.471416 0.375351 -0.107784 0.026 Uiso 1 1 calc R U . . .
C25 C 0.4501(3) 0.2653(3) 0.0624(2) 0.0193(5) Uani 1 1 d . . . . .
H25 H 0.504307 0.308522 0.093858 0.023 Uiso 1 1 calc R U . . .

loop_
_atom_site_aniso_label
_atom_site_aniso_U_11
_atom_site_aniso_U_22
_atom_site_aniso_U_33
_atom_site_aniso_U_23
_atom_site_aniso_U_13
_atom_site_aniso_U_12
P1 0.0156(3) 0.0215(4) 0.0135(3) -0.0017(2) -0.0038(3) -0.0069(3)
C2 0.0197(13) 0.0154(12) 0.0184(13) -0.0006(10) -0.0061(11) -0.0071(10)
C3 0.0201(12) 0.0177(12) 0.0110(12) 0.0025(9) -0.0086(10) -0.0070(10)
N4 0.0162(10) 0.0182(11) 0.0155(11) 0.0018(8) -0.0045(9) -0.0046(8)
C5 0.0174(12) 0.0221(13) 0.0141(12) 0.0013(10) -0.0065(10) -0.0023(10)
C6 0.0217(14) 0.0245(14) 0.0246(14) -0.0061(11) -0.0049(12) -0.0001(11)
C7 0.0134(12) 0.0310(15) 0.0167(13) 0.0023(11) -0.0034(10) -0.0057(11)
C8 0.0211(13) 0.0336(15) 0.0213(14) 0.0086(11) -0.0095(11) -0.0161(12)
C9 0.0256(14) 0.0213(13) 0.0206(13) 0.0019(10) -0.0065(11) -0.0109(11)
C10 0.0194(13) 0.0170(12) 0.0163(12) 0.0017(10) -0.0043(10) -0.0050(10)
C11 0.0213(13) 0.0118(12) 0.0177(13) -0.0018(9) -0.0065(11) -0.0065(10)
N12 0.0202(11) 0.0201(11) 0.0197(11) -0.0010(8) -0.0082(9) -0.0096(9)
C13 0.0224(13) 0.0147(12) 0.0264(14) -0.0033(10) -0.0034(11) -0.0088(10)
C14 0.0243(14) 0.0353(16) 0.0336(16) -0.0088(13) 0.0002(13) -0.0159(13)
C15 0.0213(13) 0.0180(13) 0.0317(15) -0.0031(11) -0.0143(12) -0.0076(11)
C16 0.0270(14) 0.0189(13) 0.0229(14) -0.0015(10) -0.0150(12) -0.0079(11)
C17 0.0248(13) 0.0172(13) 0.0195(13) -0.0025(10) -0.0056(11) -0.0070(11)
C18 0.0188(12) 0.0206(13) 0.0152(12) -0.0028(10) -0.0044(10) -0.0070(10)
C19 0.0101(11) 0.0177(12) 0.0142(12) -0.0057(10) -0.0028(10) 0.0011(10)
N20 0.0141(10) 0.0216(11) 0.0147(10) -0.0034(8) -0.0051(8) -0.0033(9)
C21 0.0115(12) 0.0196(13) 0.0159(12) -0.0053(10) -0.0021(10) 0.0032(10)
C22 0.0215(13) 0.0289(14) 0.0200(13) -0.0047(11) -0.0089(11) -0.0035(11)
C23 0.0146(12) 0.0266(14) 0.0140(12) -0.0019(10) -0.0035(10) 0.0003(11)
C24 0.0158(12) 0.0248(14) 0.0186(13) 0.0007(10) -0.0002(10) -0.0051(11)
C25 0.0125(12) 0.0237(13) 0.0197(13) -0.0043(10) -0.0019(10) -0.0049(10)

loop_
_atom_type_symbol
_atom_type_description
_atom_type_scat_dispersion_real
_atom_type_scat_dispersion_imag
_atom_type_scat_source
C C 0.0033 0.0016 'International Tables Vol C Tables 4.2.6.8 and 6.1.1.4'
H H 0.0000 0.0000 'International Tables Vol C Tables 4.2.6.8 and 6.1.1.4'
P P 0.1023 0.0942 'International Tables Vol C Tables 4.2.6.8 and 6.1.1.4'
N N 0.0061 0.0033 'International Tables Vol C Tables 4.2.6.8 and 6.1.1.4'

loop_
_geom_angle_atom_site_label_1
_geom_angle_atom_site_label_2
_geom_angle_atom_site_label_3
_geom_angle
_geom_angle_site_symmetry_1
_geom_angle_site_symmetry_3
_geom_angle_publ_flag
C18 P1 C2 99.69(11) . . ?
C18 P1 C10 102.05(11) . . ?
C2 P1 C10 101.89(11) . . ?
C3 C2 P1 109.82(16) . . ?
C3 C2 H2A 109.7 . . ?
P1 C2 H2A 109.7 . . ?
C3 C2 H2B 109.7 . . ?
P1 C2 H2B 109.7 . . ?
H2A C2 H2B 108.2 . . ?
N4 C3 C9 122.2(2) . . ?
N4 C3 C2 116.2(2) . . ?
C9 C3 C2 121.5(2) . . ?
C5 N4 C3 118.5(2) . . ?
N4 C5 C7 122.0(2) . . ?
N4 C5 C6 116.1(2) . . ?
C7 C5 C6 121.9(2) . . ?
C5 C6 H6A 109.5 . . ?
C5 C6 H6B 109.5 . . ?
H6A C6 H6B 109.5 . . ?
C5 C6 H6C 109.5 . . ?
H6A C6 H6C 109.5 . . ?
H6B C6 H6C 109.5 . . ?
C8 C7 C5 119.5(2) . . ?
C8 C7 H7 120.2 . . ?
C5 C7 H7 120.2 . . ?
C7 C8 C9 118.8(2) . . ?
C7 C8 H8 120.6 . . ?
C9 C8 H8 120.6 . . ?
C8 C9 C3 119.0(2) . . ?
C8 C9 H9 120.5 . . ?
C3 C9 H9 120.5 . . ?
C11 C10 P1 117.02(16) . . ?
C11 C10 H10A 108.0 . . ?
P1 C10 H10A 108.0 . . ?
C11 C10 H10B 108.0 . . ?
P1 C10 H10B 108.0 . . ?
H10A C10 H10B 107.3 . . ?
N12 C11 C17 122.2(2) . . ?
N12 C11 C10 116.3(2) . . ?
C17 C11 C10 121.5(2) . . ?
C11 N12 C13 118.7(2) . . ?
N12 C13 C15 121.8(2) . . ?
N12 C13 C14 115.4(2) . . ?
C15 C13 C14 122.8(2) . . ?
C13 C14 H14A 109.5 . . ?
C13 C14 H14B 109.5 . . ?
H14A C14 H14B 109.5 . . ?
C13 C14 H14C 109.5 . . ?
H14A C14 H14C 109.5 . . ?
H14B C14 H14C 109.5 . . ?
C16 C15 C13 119.1(2) . . ?
C16 C15 H15 120.4 . . ?
C13 C15 H15 120.4 . . ?
C17 C16 C15 119.7(2) . . ?
C17 C16 H16 120.2 . . ?
C15 C16 H16 120.2 . . ?
C16 C17 C11 118.5(2) . . ?
C16 C17 H17 120.8 . . ?
C11 C17 H17 120.8 . . ?
C19 C18 P1 110.59(16) . . ?
C19 C18 H18A 109.5 . . ?
P1 C18 H18A 109.5 . . ?
C19 C18 H18B 109.5 . . ?
P1 C18 H18B 109.5 . . ?
H18A C18 H18B 108.1 . . ?
N20 C19 C25 123.0(2) . . ?
N20 C19 C18 115.1(2) . . ?
C25 C19 C18 122.0(2) . . ?
C19 N20 C21 118.3(2) . . ?
N20 C21 C23 122.2(2) . . ?
N20 C21 C22 115.7(2) . . ?
C23 C21 C22 122.1(2) . . ?
C21 C22 H22A 109.5 . . ?
C21 C22 H22B 109.5 . . ?
H22A C22 H22B 109.5 . . ?
C21 C22 H22C 109.5 . . ?
H22A C22 H22C 109.5 . . ?
H22B C22 H22C 109.5 . . ?
C21 C23 C24 119.2(2) . . ?
C21 C23 H23 120.4 . . ?
C24 C23 H23 120.4 . . ?
C23 C24 C25 119.0(2) . . ?
C23 C24 H24 120.5 . . ?
C25 C24 H24 120.5 . . ?
C19 C25 C24 118.3(2) . . ?
C19 C25 H25 120.8 . . ?
C24 C25 H25 120.8 . . ?

loop_
_geom_bond_atom_site_label_1
_geom_bond_atom_site_label_2
_geom_bond_distance
_geom_bond_site_symmetry_2
_geom_bond_publ_flag
P1 C18 1.860(2) . ?
P1 C2 1.863(2) . ?
P1 C10 1.868(2) . ?
C2 C3 1.503(3) . ?
C2 H2A 0.9900 . ?
C2 H2B 0.9900 . ?
C3 N4 1.349(3) . ?
C3 C9 1.398(3) . ?
N4 C5 1.345(3) . ?
C5 C7 1.397(3) . ?
C5 C6 1.487(4) . ?
C6 H6A 0.9800 . ?
C6 H6B 0.9800 . ?
C6 H6C 0.9800 . ?
C7 C8 1.380(4) . ?
C7 H7 0.9500 . ?
C8 C9 1.385(3) . ?
C8 H8 0.9500 . ?
C9 H9 0.9500 . ?
C10 C11 1.503(3) . ?
C10 H10A 0.9900 . ?
C10 H10B 0.9900 . ?
C11 N12 1.347(3) . ?
C11 C17 1.393(3) . ?
N12 C13 1.351(3) . ?
C13 C15 1.385(4) . ?
C13 C14 1.508(3) . ?
C14 H14A 0.9800 . ?
C14 H14B 0.9800 . ?
C14 H14C 0.9800 . ?
C15 C16 1.381(3) . ?
C15 H15 0.9500 . ?
C16 C17 1.379(3) . ?
C16 H16 0.9500 . ?
C17 H17 0.9500 . ?
C18 C19 1.515(3) . ?
C18 H18A 0.9900 . ?
C18 H18B 0.9900 . ?
C19 N20 1.343(3) . ?
C19 C25 1.390(3) . ?
N20 C21 1.348(3) . ?
C21 C23 1.385(4) . ?
C21 C22 1.492(3) . ?
C22 H22A 0.9800 . ?
C22 H22B 0.9800 . ?
C22 H22C 0.9800 . ?
C23 C24 1.389(3) . ?
C23 H23 0.9500 . ?
C24 C25 1.391(3) . ?
C24 H24 0.9500 . ?
C25 H25 0.9500 . ?
